data_1570253
loop_
_publ_author_name
'Zheng, Cheng-Yu'
'Zhao, Jin-Xin'
'Yuan, Chang-Hao'
'Peng, Xia'
'Geng, Meiyu'
'Ai, Jing'
'Fan, Yao-Yue'
'Yue, Jian-Min'

_publ_section_title
;
 Unprecedented sesterterpenoids, orientanoids A-C: discovery, bioinspired
 total synthesis and antitumor immunity.
;
_journal_issue 46
_journal_name_full 'Chemical science'
_journal_page_first 13410
_journal_page_last 13418
_journal_paper_doi 10.1039/d3sc04238c
_journal_volume 14
_journal_year 2023
_chemical_absolute_configuration rmad
_chemical_formula_moiety 'C16 H20 O4'
_chemical_formula_sum 'C16 H20 O4'
_chemical_formula_weight 276.32
_space_group_crystal_system orthorhombic
_space_group_IT_number 19
_space_group_name_Hall 'P 2ac 2ab'
_space_group_name_H-M_alt 'P 21 21 21'
_atom_sites_solution_hydrogens geom
_audit_block_doi 10.5517/ccdc.csd.cc2dd858
_audit_creation_date 2022-11-22
_audit_creation_method
;
Olex2 1.5
(compiled 2022.04.07 svn.rca3783a0 for OlexSys, GUI svn.r6498)
;
_audit_update_record
;
2022-11-23 deposited with the CCDC.	2023-11-06 downloaded from the CCDC.
;
_cell_angle_alpha 90
_cell_angle_beta 90
_cell_angle_gamma 90
_cell_formula_units_Z 4
_cell_length_a 10.2733(2)
_cell_length_b 10.3627(2)
_cell_length_c 13.3957(3)
_cell_measurement_reflns_used 9274
_cell_measurement_temperature 170
_cell_measurement_theta_max 74.722
_cell_measurement_theta_min 5.397
_cell_volume 1426.09(5)
_computing_cell_refinement 'SAINT V8.40A (?, 2016)'
_computing_data_reduction 'SAINT V8.40A (?, 2016)'
_computing_molecular_graphics 'Olex2 1.5 (Dolomanov et al., 2009)'
_computing_publication_material 'Olex2 1.5 (Dolomanov et al., 2009)'
_computing_structure_refinement 'SHELXL 2018/3 (Sheldrick, 2015)'
_computing_structure_solution 'ShelXT (Sheldrick, 2015)'
_diffrn_ambient_temperature 170.00
_diffrn_measured_fraction_theta_full 0.999
_diffrn_measured_fraction_theta_max 0.998
_diffrn_measurement_device_type 'D8 VENTURE'
_diffrn_measurement_method '\f and \w scans'
_diffrn_radiation_type CuK\a
_diffrn_radiation_wavelength 1.54178
_diffrn_reflns_av_R_equivalents 0.0411
_diffrn_reflns_av_unetI/netI 0.0277
_diffrn_reflns_Laue_measured_fraction_full 0.999
_diffrn_reflns_Laue_measured_fraction_max 0.998
_diffrn_reflns_limit_h_max 12
_diffrn_reflns_limit_h_min -12
_diffrn_reflns_limit_k_max 12
_diffrn_reflns_limit_k_min -12
_diffrn_reflns_limit_l_max 16
_diffrn_reflns_limit_l_min -16
_diffrn_reflns_number 14626
_diffrn_reflns_point_group_measured_fraction_full 0.999
_diffrn_reflns_point_group_measured_fraction_max 0.996
_diffrn_reflns_theta_full 67.679
_diffrn_reflns_theta_max 74.719
_diffrn_reflns_theta_min 5.397
_exptl_absorpt_coefficient_mu 0.748
_exptl_absorpt_correction_T_max 0.7538
_exptl_absorpt_correction_T_min 0.6871
_exptl_absorpt_correction_type multi-scan
_exptl_absorpt_process_details
'SADABS-2016/2 (Bruker,2016/2) was used for absorption correction. wR2(int) was 0.1177 before and 0.0652 after correction. The Ratio of minimum to maximum transmission is 0.8993. The \l/2 correction factor is Not present.'
_exptl_crystal_colour colourless
_exptl_crystal_colour_primary colourless
_exptl_crystal_density_diffrn 1.287
_exptl_crystal_description block
_exptl_crystal_F_000 592
_exptl_crystal_size_max 0.15
_exptl_crystal_size_mid 0.08
_exptl_crystal_size_min 0.05
_refine_diff_density_max 0.220
_refine_diff_density_min -0.184
_refine_diff_density_rms 0.035
_refine_ls_abs_structure_details
;
 Flack x determined using 1137 quotients [(I+)-(I-)]/[(I+)+(I-)]
 (Parsons, Flack and Wagner, Acta Cryst. B69 (2013) 249-259).
;
_refine_ls_abs_structure_Flack -0.07(9)
_refine_ls_extinction_method none
_refine_ls_goodness_of_fit_ref 1.066
_refine_ls_hydrogen_treatment constr
_refine_ls_matrix_type full
_refine_ls_number_parameters 186
_refine_ls_number_reflns 2912
_refine_ls_number_restraints 0
_refine_ls_restrained_S_all 1.066
_refine_ls_R_factor_all 0.0342
_refine_ls_R_factor_gt 0.0325
_refine_ls_shift/su_max 0.000
_refine_ls_shift/su_mean 0.000
_refine_ls_structure_factor_coef Fsqd
_refine_ls_weighting_details 'w=1/[\s^2^(Fo^2^)+(0.0481P)^2^+0.1788P] where P=(Fo^2^+2Fc^2^)/3'
_refine_ls_weighting_scheme calc
_refine_ls_wR_factor_gt 0.0849
_refine_ls_wR_factor_ref 0.0869
_reflns_Friedel_coverage 0.731
_reflns_Friedel_fraction_full 1.000
_reflns_Friedel_fraction_max 0.993
_reflns_number_gt 2791
_reflns_number_total 2912
_reflns_threshold_expression 'I > 2\s(I)'
_cod_data_source_file d3sc04238c2.cif
_cod_data_source_block zz
_cod_depositor_comments 'Adding full bibliography for 1570253--1570262.cif.'
_cod_database_code 1570253
_shelx_shelxl_version_number 2018/3
_shelx_space_group_comment
;
The symmetry employed for this shelxl refinement is uniquely defined
by the following loop, which should always be used as a source of
symmetry information in preference to the above space-group names.
They are only intended as comments.
;
_shelx_estimated_absorpt_t_max 0.964
_shelx_estimated_absorpt_t_min 0.896
_olex2_refinement_description
;
1. Fixed Uiso
 At 1.2 times of:
  All C(H) groups, All C(H,H) groups
 At 1.5 times of:
  All C(H,H,H) groups, All O(H) groups
2.a Ternary CH refined with riding coordinates:
 C11(H11), C8(H8)
2.b Secondary CH2 refined with riding coordinates:
 C9(H9A,H9B)
2.c Aromatic/amide H refined with riding coordinates:
 C6(H6), C1(H1), C2(H2A)
2.d Idealised Me refined as rotating group:
 C15(H15A,H15B,H15C), C13(H13A,H13B,H13C), C14(H14A,H14B,H14C), C16(H16A,H16B,
 H16C)
2.e Idealised tetrahedral OH refined as rotating group:
 O2(H2)
;
_olex2_submission_special_instructions 'No special instructions were received'

loop_
_space_group_symop_operation_xyz
'x, y, z'
'-x+1/2, -y, z+1/2'
'-x, y+1/2, -z+1/2'
'x+1/2, -y+1/2, -z'

loop_
_atom_site_label
_atom_site_type_symbol
_atom_site_fract_x
_atom_site_fract_y
_atom_site_fract_z
_atom_site_U_iso_or_equiv
_atom_site_adp_type
_atom_site_occupancy
_atom_site_site_symmetry_order
_atom_site_calc_flag
_atom_site_refinement_flags_posn
_atom_site_refinement_flags_adp
_atom_site_refinement_flags_occupancy
_atom_site_disorder_assembly
_atom_site_disorder_group
O2 O 0.91711(13) 0.54135(14) 0.77283(11) 0.0313(3) Uani 1 1 d . . . . .
H2 H 0.857489 0.595232 0.783051 0.047 Uiso 1 1 calc R U . . .
O4 O 0.83051(15) 0.69873(14) 0.58314(12) 0.0348(3) Uani 1 1 d . . . . .
O1 O 0.28433(15) 0.21921(16) 0.67181(13) 0.0390(4) Uani 1 1 d . . . . .
O3 O 1.04779(16) 0.69194(17) 0.56827(13) 0.0444(4) Uani 1 1 d . . . . .
C7 C 0.82351(17) 0.43623(18) 0.62730(14) 0.0239(4) Uani 1 1 d . . . . .
C12 C 0.9444(2) 0.6378(2) 0.57165(14) 0.0286(4) Uani 1 1 d . . . . .
C11 C 0.92420(19) 0.49346(19) 0.55731(14) 0.0277(4) Uani 1 1 d . . . . .
H11 H 0.890891 0.480957 0.487839 0.033 Uiso 1 1 calc R U . . .
C4 C 0.48623(18) 0.31426(18) 0.63150(15) 0.0240(4) Uani 1 1 d . . . . .
C6 C 0.70866(18) 0.39327(18) 0.59320(14) 0.0227(4) Uani 1 1 d . . . . .
H6 H 0.687954 0.407406 0.524949 0.027 Uiso 1 1 calc R U . . .
C5 C 0.61379(18) 0.32592(17) 0.65541(14) 0.0227(4) Uani 1 1 d . . . . .
C8 C 0.86195(18) 0.42378(18) 0.73598(14) 0.0255(4) Uani 1 1 d . . . . .
H8 H 0.931473 0.356410 0.739739 0.031 Uiso 1 1 calc R U . . .
C9 C 0.74967(19) 0.37779(19) 0.80085(14) 0.0265(4) Uani 1 1 d . . . . .
H9A H 0.691252 0.451465 0.815212 0.032 Uiso 1 1 calc R U . . .
H9B H 0.784393 0.345800 0.865200 0.032 Uiso 1 1 calc R U . . .
C1 C 0.5703(2) 0.21877(19) 0.82007(15) 0.0321(4) Uani 1 1 d . . . . .
H1 H 0.596558 0.197271 0.886012 0.038 Uiso 1 1 calc R U . . .
C10 C 0.67075(19) 0.26918(18) 0.74996(14) 0.0256(4) Uani 1 1 d . . . . .
C3 C 0.39719(19) 0.24221(18) 0.69753(16) 0.0288(4) Uani 1 1 d . . . . .
C15 C 0.42354(19) 0.3740(2) 0.54136(15) 0.0299(4) Uani 1 1 d . . . . .
H15A H 0.372520 0.449420 0.561812 0.045 Uiso 1 1 calc R U . . .
H15B H 0.366122 0.310772 0.509426 0.045 Uiso 1 1 calc R U . . .
H15C H 0.491070 0.400827 0.494040 0.045 Uiso 1 1 calc R U . . .
C2 C 0.4459(2) 0.2021(2) 0.79552(17) 0.0358(5) Uani 1 1 d . . . . .
H2A H 0.387897 0.163814 0.842141 0.043 Uiso 1 1 calc R U . . .
C13 C 1.0556(2) 0.4242(2) 0.56349(18) 0.0381(5) Uani 1 1 d . . . . .
H13A H 1.095760 0.441449 0.628509 0.057 Uiso 1 1 calc R U . . .
H13B H 1.112868 0.455760 0.510282 0.057 Uiso 1 1 calc R U . . .
H13C H 1.042432 0.331105 0.555617 0.057 Uiso 1 1 calc R U . . .
C14 C 0.7588(2) 0.15222(19) 0.72423(17) 0.0331(5) Uani 1 1 d . . . . .
H14A H 0.705855 0.083596 0.694503 0.050 Uiso 1 1 calc R U . . .
H14B H 0.800225 0.120073 0.785267 0.050 Uiso 1 1 calc R U . . .
H14C H 0.826037 0.179106 0.676663 0.050 Uiso 1 1 calc R U . . .
C16 C 0.8352(3) 0.8359(2) 0.6013(2) 0.0446(6) Uani 1 1 d . . . . .
H16A H 0.912882 0.872352 0.569518 0.067 Uiso 1 1 calc R U . . .
H16B H 0.838638 0.851898 0.673344 0.067 Uiso 1 1 calc R U . . .
H16C H 0.757247 0.876733 0.573310 0.067 Uiso 1 1 calc R U . . .

loop_
_atom_site_aniso_label
_atom_site_aniso_U_11
_atom_site_aniso_U_22
_atom_site_aniso_U_33
_atom_site_aniso_U_23
_atom_site_aniso_U_13
_atom_site_aniso_U_12
O2 0.0284(7) 0.0319(7) 0.0336(8) -0.0079(6) -0.0048(6) -0.0007(5)
O4 0.0347(8) 0.0278(7) 0.0420(9) 0.0016(6) -0.0004(6) 0.0010(6)
O1 0.0284(7) 0.0404(9) 0.0480(9) 0.0081(7) -0.0005(6) -0.0093(6)
O3 0.0363(9) 0.0428(9) 0.0540(11) 0.0022(7) -0.0009(7) -0.0137(7)
C7 0.0236(8) 0.0227(8) 0.0253(9) -0.0026(7) 0.0017(7) 0.0028(7)
C12 0.0292(10) 0.0341(10) 0.0226(9) 0.0037(7) -0.0023(8) -0.0046(8)
C11 0.0237(9) 0.0334(10) 0.0259(9) -0.0036(8) 0.0012(7) -0.0038(7)
C4 0.0253(9) 0.0204(8) 0.0262(9) 0.0006(7) -0.0004(7) 0.0005(7)
C6 0.0230(8) 0.0244(8) 0.0206(8) 0.0003(7) -0.0005(7) 0.0022(7)
C5 0.0258(8) 0.0193(8) 0.0230(8) -0.0009(6) 0.0006(7) 0.0017(7)
C8 0.0247(9) 0.0250(8) 0.0269(9) -0.0032(7) -0.0051(7) 0.0022(7)
C9 0.0295(9) 0.0274(9) 0.0227(9) -0.0008(7) -0.0029(7) 0.0034(7)
C1 0.0402(11) 0.0305(9) 0.0254(9) 0.0059(8) 0.0010(8) 0.0004(9)
C10 0.0285(9) 0.0245(8) 0.0236(9) 0.0032(7) -0.0015(7) 0.0023(7)
C3 0.0278(9) 0.0233(9) 0.0354(10) 0.0019(8) 0.0034(8) -0.0027(7)
C15 0.0251(9) 0.0311(9) 0.0337(10) 0.0051(8) -0.0053(8) -0.0007(8)
C2 0.0382(11) 0.0333(10) 0.0358(11) 0.0089(8) 0.0074(9) -0.0046(9)
C13 0.0245(10) 0.0412(11) 0.0488(13) -0.0106(10) 0.0048(9) -0.0014(9)
C14 0.0362(11) 0.0254(9) 0.0376(11) -0.0002(8) -0.0053(9) 0.0076(8)
C16 0.0584(15) 0.0277(11) 0.0475(13) 0.0047(10) -0.0010(12) 0.0013(10)

loop_
_atom_type_symbol
_atom_type_description
_atom_type_scat_dispersion_real
_atom_type_scat_dispersion_imag
_atom_type_scat_source
C C 0.0181 0.0091 'International Tables Vol C Tables 4.2.6.8 and 6.1.1.4'
H H 0.0000 0.0000 'International Tables Vol C Tables 4.2.6.8 and 6.1.1.4'
O O 0.0492 0.0322 'International Tables Vol C Tables 4.2.6.8 and 6.1.1.4'

loop_
_citation_id
_citation_doi
_citation_year
1 10.1038/s41467-023-38154-9 2023

loop_
_geom_angle_atom_site_label_1
_geom_angle_atom_site_label_2
_geom_angle_atom_site_label_3
_geom_angle
_geom_angle_site_symmetry_1
_geom_angle_site_symmetry_3
_geom_angle_publ_flag
C8 O2 H2 109.5 . . ?
C12 O4 C16 117.08(18) . . ?
C6 C7 C11 121.28(17) . . ?
C6 C7 C8 121.92(17) . . ?
C8 C7 C11 116.73(16) . . ?
O4 C12 C11 111.06(17) . . ?
O3 C12 O4 123.81(19) . . ?
O3 C12 C11 125.0(2) . . ?
C7 C11 C12 113.52(16) . . ?
C7 C11 H11 106.9 . . ?
C7 C11 C13 112.63(17) . . ?
C12 C11 H11 106.9 . . ?
C12 C11 C13 109.49(17) . . ?
C13 C11 H11 106.9 . . ?
C5 C4 C3 120.21(18) . . ?
C5 C4 C15 124.63(18) . . ?
C3 C4 C15 115.14(17) . . ?
C7 C6 H6 118.3 . . ?
C7 C6 C5 123.47(17) . . ?
C5 C6 H6 118.3 . . ?
C4 C5 C6 123.61(17) . . ?
C4 C5 C10 122.49(17) . . ?
C6 C5 C10 113.90(16) . . ?
O2 C8 C7 111.24(16) . . ?
O2 C8 H8 107.1 . . ?
O2 C8 C9 111.71(16) . . ?
C7 C8 H8 107.1 . . ?
C7 C8 C9 112.23(15) . . ?
C9 C8 H8 107.1 . . ?
C8 C9 H9A 109.2 . . ?
C8 C9 H9B 109.2 . . ?
C8 C9 C10 111.97(15) . . ?
H9A C9 H9B 107.9 . . ?
C10 C9 H9A 109.2 . . ?
C10 C9 H9B 109.2 . . ?
C10 C1 H1 118.2 . . ?
C2 C1 H1 118.2 . . ?
C2 C1 C10 123.69(19) . . ?
C5 C10 C9 106.80(14) . . ?
C5 C10 C14 110.06(15) . . ?
C9 C10 C14 111.16(16) . . ?
C1 C10 C5 113.32(16) . . ?
C1 C10 C9 109.91(16) . . ?
C1 C10 C14 105.67(16) . . ?
O1 C3 C4 120.89(19) . . ?
O1 C3 C2 121.11(19) . . ?
C2 C3 C4 117.97(18) . . ?
C4 C15 H15A 109.5 . . ?
C4 C15 H15B 109.5 . . ?
C4 C15 H15C 109.5 . . ?
H15A C15 H15B 109.5 . . ?
H15A C15 H15C 109.5 . . ?
H15B C15 H15C 109.5 . . ?
C1 C2 C3 120.84(19) . . ?
C1 C2 H2A 119.6 . . ?
C3 C2 H2A 119.6 . . ?
C11 C13 H13A 109.5 . . ?
C11 C13 H13B 109.5 . . ?
C11 C13 H13C 109.5 . . ?
H13A C13 H13B 109.5 . . ?
H13A C13 H13C 109.5 . . ?
H13B C13 H13C 109.5 . . ?
C10 C14 H14A 109.5 . . ?
C10 C14 H14B 109.5 . . ?
C10 C14 H14C 109.5 . . ?
H14A C14 H14B 109.5 . . ?
H14A C14 H14C 109.5 . . ?
H14B C14 H14C 109.5 . . ?
O4 C16 H16A 109.5 . . ?
O4 C16 H16B 109.5 . . ?
O4 C16 H16C 109.5 . . ?
H16A C16 H16B 109.5 . . ?
H16A C16 H16C 109.5 . . ?
H16B C16 H16C 109.5 . . ?

loop_
_geom_bond_atom_site_label_1
_geom_bond_atom_site_label_2
_geom_bond_distance
_geom_bond_site_symmetry_2
_geom_bond_publ_flag
O2 H2 0.8400 . ?
O2 C8 1.431(2) . ?
O4 C12 1.338(3) . ?
O4 C16 1.443(3) . ?
O1 C3 1.233(3) . ?
O3 C12 1.203(3) . ?
C7 C11 1.517(3) . ?
C7 C6 1.341(3) . ?
C7 C8 1.514(3) . ?
C12 C11 1.522(3) . ?
C11 H11 1.0000 . ?
C11 C13 1.532(3) . ?
C4 C5 1.354(3) . ?
C4 C3 1.475(3) . ?
C4 C15 1.502(3) . ?
C6 H6 0.9500 . ?
C6 C5 1.460(3) . ?
C5 C10 1.514(3) . ?
C8 H8 1.0000 . ?
C8 C9 1.521(3) . ?
C9 H9A 0.9900 . ?
C9 H9B 0.9900 . ?
C9 C10 1.546(3) . ?
C1 H1 0.9500 . ?
C1 C10 1.490(3) . ?
C1 C2 1.331(3) . ?
C10 C14 1.551(3) . ?
C3 C2 1.465(3) . ?
C15 H15A 0.9800 . ?
C15 H15B 0.9800 . ?
C15 H15C 0.9800 . ?
C2 H2A 0.9500 . ?
C13 H13A 0.9800 . ?
C13 H13B 0.9800 . ?
C13 H13C 0.9800 . ?
C14 H14A 0.9800 . ?
C14 H14B 0.9800 . ?
C14 H14C 0.9800 . ?
C16 H16A 0.9800 . ?
C16 H16B 0.9800 . ?
C16 H16C 0.9800 . ?

loop_
_geom_torsion_atom_site_label_1
_geom_torsion_atom_site_label_2
_geom_torsion_atom_site_label_3
_geom_torsion_atom_site_label_4
_geom_torsion
_geom_torsion_site_symmetry_1
_geom_torsion_site_symmetry_2
_geom_torsion_site_symmetry_3
_geom_torsion_site_symmetry_4
_geom_torsion_publ_flag
O2 C8 C9 C10 167.48(14) . . . . ?
O4 C12 C11 C7 -43.0(2) . . . . ?
O4 C12 C11 C13 -169.78(17) . . . . ?
O1 C3 C2 C1 175.0(2) . . . . ?
O3 C12 C11 C7 140.5(2) . . . . ?
O3 C12 C11 C13 13.7(3) . . . . ?
C7 C6 C5 C4 160.78(18) . . . . ?
C7 C6 C5 C10 -19.4(3) . . . . ?
C7 C8 C9 C10 41.8(2) . . . . ?
C11 C7 C6 C5 173.72(17) . . . . ?
C11 C7 C8 O2 48.4(2) . . . . ?
C11 C7 C8 C9 174.40(16) . . . . ?
C4 C5 C10 C9 -130.24(18) . . . . ?
C4 C5 C10 C1 -9.1(2) . . . . ?
C4 C5 C10 C14 109.0(2) . . . . ?
C4 C3 C2 C1 -6.7(3) . . . . ?
C6 C7 C11 C12 111.1(2) . . . . ?
C6 C7 C11 C13 -123.79(19) . . . . ?
C6 C7 C8 O2 -134.71(18) . . . . ?
C6 C7 C8 C9 -8.7(2) . . . . ?
C6 C5 C10 C9 49.9(2) . . . . ?
C6 C5 C10 C1 171.09(16) . . . . ?
C6 C5 C10 C14 -70.9(2) . . . . ?
C5 C4 C3 O1 -172.34(19) . . . . ?
C5 C4 C3 C2 9.4(3) . . . . ?
C8 C7 C11 C12 -72.0(2) . . . . ?
C8 C7 C11 C13 53.1(2) . . . . ?
C8 C7 C6 C5 -3.0(3) . . . . ?
C8 C9 C10 C5 -62.16(19) . . . . ?
C8 C9 C10 C1 174.53(16) . . . . ?
C8 C9 C10 C14 57.9(2) . . . . ?
C10 C1 C2 C3 -4.5(3) . . . . ?
C3 C4 C5 C6 178.71(17) . . . . ?
C3 C4 C5 C10 -1.1(3) . . . . ?
C15 C4 C5 C6 -3.3(3) . . . . ?
C15 C4 C5 C10 176.89(18) . . . . ?
C15 C4 C3 O1 9.5(3) . . . . ?
C15 C4 C3 C2 -168.83(18) . . . . ?
C2 C1 C10 C5 12.1(3) . . . . ?
C2 C1 C10 C9 131.5(2) . . . . ?
C2 C1 C10 C14 -108.5(2) . . . . ?
C16 O4 C12 O3 -5.7(3) . . . . ?
C16 O4 C12 C11 177.71(18) . . . . ?
